data_7710344
loop_
_publ_author_name
'Yi, Chengkun'
'Wu, Lingfeng'
'Chen, Liang'
'Ren, Wenshan'

_publ_section_title
;
 Reactivity studies on lanthanum and cerium hydrido metallocenes.
;
_journal_issue 24
_journal_name_full 'Dalton transactions (Cambridge, England : 2003)'
_journal_page_first 9241
_journal_page_last 9246
_journal_paper_doi 10.1039/d2dt00996j
_journal_volume 51
_journal_year 2022
_chemical_formula_moiety 'C78 H126 La3 P7, C7 H8'
_chemical_formula_sum 'C85 H134 La3 P7'
_chemical_formula_weight 1789.43
_space_group_crystal_system triclinic
_space_group_IT_number 2
_space_group_name_Hall '-P 1'
_space_group_name_H-M_alt 'P -1'
_atom_sites_solution_hydrogens geom
_atom_sites_solution_primary dual
_audit_creation_date 2018-03-30
_audit_creation_method
;
Olex2 1.2
(compiled 2016.11.07 svn.r3352 for OlexSys, GUI svn.r5261)
;
_audit_update_record
;
2022-03-25 deposited with the CCDC.	2022-05-25 downloaded from the CCDC.
;
_cell_angle_alpha 74.861(3)
_cell_angle_beta 81.924(2)
_cell_angle_gamma 68.345(3)
_cell_formula_units_Z 2
_cell_length_a 14.7718(3)
_cell_length_b 14.8165(5)
_cell_length_c 22.3328(8)
_cell_measurement_reflns_used 16935
_cell_measurement_temperature 150.00(10)
_cell_measurement_theta_max 72.8550
_cell_measurement_theta_min 4.2600
_cell_volume 4380.0(3)
_computing_cell_refinement 'CrysAlisPro 1.171.39.38a (Rigaku OD, 2017)'
_computing_data_collection 'CrysAlisPro 1.171.39.38a (Rigaku OD, 2017)'
_computing_data_reduction 'CrysAlisPro 1.171.39.38a (Rigaku OD, 2017)'
_computing_molecular_graphics 'Olex2 (Dolomanov et al., 2009)'
_computing_publication_material 'Olex2 (Dolomanov et al., 2009)'
_computing_structure_refinement 'ShelXL (Sheldrick, 2015)'
_computing_structure_solution 'ShelXT (Sheldrick, 2015)'
_diffrn_ambient_environment N~2~
_diffrn_ambient_temperature 150.00(10)
_diffrn_detector 'CCD plate'
_diffrn_detector_area_resol_mean 8.0243
_diffrn_detector_type EosS2
_diffrn_measured_fraction_theta_full 0.999
_diffrn_measured_fraction_theta_max 0.979
_diffrn_measurement_details
;
List of Runs (angles in degrees, time in seconds):

  # Type    Start    End  Width  t~exp~   \w     \q     \k     \f   Frames
#--------------------------------------------------------------------------
  1  \w    -94.00 -58.00   1.00    4.79    --  -37.03 -19.00  60.00   36
  2  \w   -106.00 -57.00   1.00    4.79    --  -37.03 -19.00 -30.00   49
  3  \w    -63.00   5.00   1.00    4.79    --  -37.03  77.00 -90.00   68
  4  \w    -37.00  -9.00   1.00    4.79    --  -37.03 -19.00  60.00   28
  5  \w    -34.00  -8.00   1.00    4.79    --  -37.03 -19.00 -30.00   26
  6  \w     48.00  75.00   1.00    4.79    --   37.03-126.00-180.00   27
  7  \w     26.00  89.00   1.00    4.79    --   37.03-126.00-150.00   63
  8  \w     74.00 103.00   1.00    4.79    --   37.03   0.00 -90.00   29
  9  \w      1.00  70.00   1.00    4.79    --   37.03 -99.00 -30.00   69
 10  \w     18.00  49.00   1.00    4.79    --   37.03  19.00  60.00   31
 11  \w     31.00  56.00   1.00    4.79    --   37.03-126.00 -90.00   25
 12  \w    -32.00  54.00   1.00    4.79    --   37.03   0.00 -90.00   86
 13  \w     34.00  61.00   1.00    4.79    --   37.03-126.00 -30.00   27
 14  \w     27.00  56.00   1.00    4.79    --   37.03 -38.00 -60.00   29
 15  \w    -33.00  13.00   1.00    4.79    --   37.03 -19.00-120.00   46
 16  \w     39.00  75.00   1.00    4.79    --   37.03 -99.00  30.00   36
 17  \w     72.00  97.00   1.00    4.79    --   37.03  19.00  60.00   25
 18  \w      9.00  53.00   1.00    4.79    --   37.03 -57.00   0.00   44
 19  \w    -18.00  27.00   1.00    4.79    --   37.03 -57.00-150.00   45
 20  \w     18.00  78.00   1.00    4.79    --   37.03  38.00 150.00   60
 21  \w     63.00  90.00   1.00    4.79    --   37.03-126.00 -30.00   27
 22  \w     43.00 122.00   1.00   19.19    --  110.47 -45.00 -60.00   79
 23  \w     86.00 138.00   1.00   19.19    --  110.47 178.00   0.00   52
 24  \w     60.00 106.00   1.00   19.19    --  110.47 -95.00  30.00   46
 25  \w     73.00 116.00   1.00   19.19    --  110.47-112.00-150.00   43
 26  \w    101.00 131.00   1.00   19.19    --  110.47 -30.00 -90.00   30
 27  \w     89.00 155.00   1.00   19.19    --  110.47  30.00 -90.00   66
 28  \w     77.00 109.00   1.00   19.19    --  110.47 -95.00 120.00   32
 29  \w     99.00 178.00   1.00   19.19    --  110.47  45.00   0.00   79
 30  \w     42.00  68.00   1.00   19.19    --  110.47 -30.00 -90.00   26
 31  \w    130.00 171.00   1.00   19.19    --  110.47  45.00  90.00   41
 32  \w     62.00 108.00   1.00   19.19    --  110.47 -95.00  60.00   46
 33  \w     83.00 109.00   1.00   19.19    --  110.47 -95.00-120.00   26
 34  \w     83.00 109.00   1.00   19.19    --  110.47 -95.00 -60.00   26
 35  \w    115.00 169.00   1.00   19.19    --  110.47 112.00 -60.00   54
 36  \w     73.00 128.00   1.00   19.19    --  110.47 -61.00  30.00   55
 37  \w    105.00 176.00   1.00   19.19    --  110.47 112.00  90.00   71
 38  \w     92.00 177.00   1.00   19.19    --  110.47  61.00 -30.00   85
 39  \w    101.00 178.00   1.00   19.19    --  110.47  77.00-150.00   77
 40  \w     44.00 129.00   1.00   19.19    --  110.47 -61.00-180.00   85
 41  \w     54.00 114.00   1.00   19.19    --  110.47 -30.00  30.00   60
;
_diffrn_measurement_device 'four-circle diffractometer'
_diffrn_measurement_device_type 'SuperNova, Dual, Cu at home/near, EosS2'
_diffrn_measurement_method '\w scans'
_diffrn_orient_matrix_type 'CrysAlisPro convention (1999,Acta A55,543-557)'
_diffrn_orient_matrix_UB_11 0.0152718000
_diffrn_orient_matrix_UB_12 -0.0049215000
_diffrn_orient_matrix_UB_13 0.0677644000
_diffrn_orient_matrix_UB_21 0.0106861000
_diffrn_orient_matrix_UB_22 -0.1110392000
_diffrn_orient_matrix_UB_23 0.0177048000
_diffrn_orient_matrix_UB_31 0.1107876000
_diffrn_orient_matrix_UB_32 -0.0291661000
_diffrn_orient_matrix_UB_33 -0.0146215000
_diffrn_radiation_monochromator mirror
_diffrn_radiation_probe x-ray
_diffrn_radiation_type CuK\a
_diffrn_radiation_wavelength 1.54184
_diffrn_reflns_av_R_equivalents 0.0325
_diffrn_reflns_av_unetI/netI 0.0448
_diffrn_reflns_Laue_measured_fraction_full 0.999
_diffrn_reflns_Laue_measured_fraction_max 0.979
_diffrn_reflns_limit_h_max 18
_diffrn_reflns_limit_h_min -16
_diffrn_reflns_limit_k_max 18
_diffrn_reflns_limit_k_min -18
_diffrn_reflns_limit_l_max 25
_diffrn_reflns_limit_l_min -27
_diffrn_reflns_number 38478
_diffrn_reflns_point_group_measured_fraction_full 0.999
_diffrn_reflns_point_group_measured_fraction_max 0.979
_diffrn_reflns_theta_full 67.684
_diffrn_reflns_theta_max 73.107
_diffrn_reflns_theta_min 3.464
_diffrn_source 'micro-focus sealed X-ray tube'
_diffrn_source_type 'SuperNova (Cu) X-ray Source'
_exptl_absorpt_coefficient_mu 12.593
_exptl_absorpt_correction_T_max 1.00000
_exptl_absorpt_correction_T_min 0.24866
_exptl_absorpt_correction_type multi-scan
_exptl_absorpt_process_details
;
CrysAlisPro 1.171.39.38a (Rigaku Oxford Diffraction, 2017)
Empirical absorption correction using spherical harmonics,
 implemented in SCALE3 ABSPACK scaling algorithm.
;
_exptl_crystal_colour 'clear light colourless'
_exptl_crystal_colour_lustre clear
_exptl_crystal_colour_modifier light
_exptl_crystal_colour_primary colourless
_exptl_crystal_density_diffrn 1.357
_exptl_crystal_description plate
_exptl_crystal_F_000 1840
_exptl_crystal_size_max 0.2
_exptl_crystal_size_mid 0.15
_exptl_crystal_size_min 0.03
_refine_diff_density_max 1.967
_refine_diff_density_min -1.659
_refine_diff_density_rms 0.100
_refine_ls_extinction_method none
_refine_ls_goodness_of_fit_ref 1.034
_refine_ls_hydrogen_treatment constr
_refine_ls_matrix_type full
_refine_ls_number_parameters 861
_refine_ls_number_reflns 17187
_refine_ls_number_restraints 48
_refine_ls_restrained_S_all 1.037
_refine_ls_R_factor_all 0.0621
_refine_ls_R_factor_gt 0.0487
_refine_ls_shift/su_max 0.002
_refine_ls_shift/su_mean 0.000
_refine_ls_structure_factor_coef Fsqd
_refine_ls_weighting_details 'w=1/[\s^2^(Fo^2^)+(0.0690P)^2^+6.8410P] where P=(Fo^2^+2Fc^2^)/3'
_refine_ls_weighting_scheme calc
_refine_ls_wR_factor_gt 0.1254
_refine_ls_wR_factor_ref 0.1341
_reflns_Friedel_coverage 0.000
_reflns_number_gt 13908
_reflns_number_total 17187
_reflns_threshold_expression 'I > 2\s(I)'
_cod_data_source_file d2dt00996j2.cif
_cod_data_source_block compound11
_cod_depositor_comments 'Adding full bibliography for 7710344--7710352.cif.'
_cod_original_cell_volume 4379.9(2)
_cod_database_code 7710344
_chemical_oxdiff_formula 'C1 H1 B1 La1 P1'
_shelx_space_group_comment
;
The symmetry employed for this shelxl refinement is uniquely defined
by the following loop, which should always be used as a source of
symmetry information in preference to the above space-group names.
They are only intended as comments.
;
_reflns_odcompleteness_completeness 99.93
_reflns_odcompleteness_iscentric 1
_reflns_odcompleteness_theta 66.97
_olex2_refinement_description
;
1. Fixed Uiso
 At 1.2 times of:
  All C(H) groups
 At 1.5 times of:
  All C(H,H,H) groups
2. Uiso/Uaniso restraints and constraints
Uanis(C82) \\sim Ueq, Uanis(C81) \\sim Ueq, Uanis(C80) \\sim Ueq, Uanis(C85)
\\sim Ueq, Uanis(C84) \\sim Ueq, Uanis(C83) \\sim Ueq: with sigma of 0.01 and
sigma for terminal atoms of 0.01
Uanis(C79) \\sim Ueq: with sigma of 0.01 and sigma for terminal atoms of 0.01
Uanis(C5) \\sim Ueq: with sigma of 0.05 and sigma for terminal atoms of 0.01
Uanis(C81) = Uanis(C80) = Uanis(C85) = Uanis(C84) = Uanis(C83) = Uanis(C82)
3. Others
 Sof(La2A)=1-FVAR(1)
 Sof(La2)=FVAR(1)
4.a Aromatic/amide H refined with riding coordinates:
 C14(H14), C8(H8), C66(H66), C73(H73), C1(H1), C20(H20), C40(H40), C21(H21),
 C46(H46), C7(H7), C47(H47), C72(H72), C33(H33), C53(H53), C27(H27), C34(H34),
 C81(H81), C82(H82), C83(H83), C84(H84), C85(H85), C60(H60), C59(H59)
4.b Fitted hexagon refined as free rotating group:
 C81(C82,C83,C84,C85,C80)
4.c Idealised Me refined as rotating group:
 C44(H44A,H44B,H44C), C45(H45A,H45B,H45C), C30(H30A,H30B,H30C), C4(H4A,H4B,
 H4C), C43(H43A,H43B,H43C), C26(H26A,H26B,H26C), C52(H52A,H52B,H52C), C24(H24A,
 H24B,H24C), C51(H51A,H51B,H51C), C18(H18A,H18B,H18C), C11(H11A,H11B,H11C),
 C25(H25A,H25B,H25C), C63(H63A,H63B,H63C), C69(H69A,H69B,H69C), C78(H78A,H78B,
 H78C), C65(H65A,H65B,H65C), C56(H56A,H56B,H56C), C64(H64A,H64B,H64C), C17(H17A,
 H17B,H17C), C31(H31A,H31B,H31C), C38(H38A,H38B,H38C), C76(H76A,H76B,H76C),
 C6(H6A,H6B,H6C), C71(H71A,H71B,H71C), C5(H5A,H5B,H5C), C12(H12A,H12B,H12C),
 C13(H13A,H13B,H13C), C57(H57A,H57B,H57C), C77(H77A,H77B,H77C), C37(H37A,H37B,
 H37C), C70(H70A,H70B,H70C), C19(H19A,H19B,H19C), C50(H50A,H50B,H50C), C32(H32A,
 H32B,H32C), C39(H39A,H39B,H39C), C58(H58A,H58B,H58C), C79(H79A,H79B,H79C)
;
_shelx_shelxl_version_number 2017/1
_olex2_date_sample_data_collection 2018-03-22
_olex2_submission_special_instructions 'No special instructions were received'
_oxdiff_exptl_absorpt_empirical_details
;
Empirical correction (ABSPACK) includes:
- Absorption correction using spherical harmonics
- Frame scaling
;
_oxdiff_exptl_absorpt_empirical_full_max 2.764
_oxdiff_exptl_absorpt_empirical_full_min 0.596

loop_
_space_group_symop_operation_xyz
'x, y, z'
'-x, -y, -z'

loop_
_atom_site_label
_atom_site_type_symbol
_atom_site_fract_x
_atom_site_fract_y
_atom_site_fract_z
_atom_site_U_iso_or_equiv
_atom_site_adp_type
_atom_site_occupancy
_atom_site_site_symmetry_order
_atom_site_calc_flag
_atom_site_refinement_flags_posn
_atom_site_refinement_flags_adp
_atom_site_refinement_flags_occupancy
_atom_site_disorder_assembly
_atom_site_disorder_group
La1 La 0.09282(2) 0.77771(2) 0.65336(2) 0.03779(8) Uani 1 1 d . . . . .
La2 La 0.50731(12) 0.66378(8) 0.76127(18) 0.0359(4) Uani 0.892(15) 1 d . . P A 1
La3 La 0.32153(2) 0.33169(2) 0.78603(2) 0.04293(9) Uani 1 1 d . . . . .
P3 P 0.42043(9) 0.49368(9) 0.77679(6) 0.0388(3) Uani 1 1 d . . . . .
P2 P 0.29498(10) 0.73144(10) 0.70699(6) 0.0396(3) Uani 1 1 d . . . . .
P4 P 0.20262(10) 0.54979(10) 0.71794(7) 0.0424(3) Uani 1 1 d . . . . .
P7 P 0.16984(10) 0.58614(11) 0.80861(7) 0.0452(3) Uani 1 1 d . . . . .
P5 P 0.22705(10) 0.70903(10) 0.80046(7) 0.0434(3) Uani 1 1 d . . . . .
P1 P 0.33943(10) 0.57935(10) 0.69352(6) 0.0393(3) Uani 1 1 d . . . . .
P6 P 0.31289(11) 0.55375(11) 0.84706(6) 0.0431(3) Uani 1 1 d . . . . .
C15 C 0.0139(4) 0.9644(4) 0.6896(3) 0.0469(13) Uani 1 1 d . . . . .
C42 C 0.6375(4) 0.4658(4) 0.9040(3) 0.0440(12) Uani 1 1 d . . . . .
C3 C 0.2699(4) 0.7840(5) 0.4993(3) 0.0501(14) Uani 1 1 d . . . . .
C14 C 0.0027(4) 0.8944(4) 0.7451(3) 0.0438(12) Uani 1 1 d . . . . .
H14 H 0.035893 0.877773 0.781112 0.053 Uiso 1 1 calc R . . . .
C8 C 0.0037(5) 0.8395(4) 0.5407(3) 0.0505(14) Uani 1 1 d . . . . .
H8 H -0.060605 0.882360 0.542593 0.061 Uiso 1 1 calc R . . . .
C28 C 0.6389(4) 0.6040(4) 0.6574(3) 0.0428(12) Uani 1 1 d . . . . .
C67 C 0.2536(5) 0.2694(5) 0.9128(3) 0.0552(15) Uani 1 1 d . . . . .
C44 C 0.7011(5) 0.4165(5) 0.8539(3) 0.0633(17) Uani 1 1 d . . . . .
H44A H 0.731872 0.346542 0.871006 0.095 Uiso 1 1 calc GR . . . .
H44B H 0.750198 0.446107 0.838431 0.095 Uiso 1 1 calc GR . . . .
H44C H 0.661698 0.425751 0.820632 0.095 Uiso 1 1 calc GR . . . .
C16 C 0.0685(5) 1.0372(4) 0.6795(3) 0.0526(15) Uani 1 1 d . . . . .
C48 C 0.4776(4) 0.7395(4) 0.8696(3) 0.0450(12) Uani 1 1 d . . . . .
C2 C 0.1714(4) 0.7816(4) 0.5266(2) 0.0428(12) Uani 1 1 d . . . . .
C66 C 0.1674(5) 0.3363(5) 0.8814(3) 0.0525(14) Uani 1 1 d . . . . .
H66 H 0.131004 0.399091 0.888484 0.063 Uiso 1 1 calc R . . . .
C36 C 0.5371(4) 0.8854(5) 0.6309(3) 0.0514(14) Uani 1 1 d . . . . .
C45 C 0.5614(4) 0.4141(4) 0.9279(3) 0.0493(13) Uani 1 1 d . . . . .
H45A H 0.523681 0.421586 0.894152 0.074 Uiso 1 1 calc GR . . . .
H45B H 0.519076 0.444164 0.959513 0.074 Uiso 1 1 calc GR . . . .
H45C H 0.594282 0.344509 0.944998 0.074 Uiso 1 1 calc GR . . . .
C73 C 0.2206(5) 0.2011(5) 0.8401(4) 0.0586(16) Uani 1 1 d . . . . .
H73 H 0.225833 0.156761 0.815974 0.070 Uiso 1 1 calc R . . . .
C30 C 0.7528(5) 0.5049(6) 0.5877(3) 0.0607(17) Uani 1 1 d . . . . .
H30A H 0.732512 0.562071 0.553885 0.091 Uiso 1 1 calc GR . . . .
H30B H 0.769287 0.445264 0.572838 0.091 Uiso 1 1 calc GR . . . .
H30C H 0.808737 0.504326 0.605304 0.091 Uiso 1 1 calc GR . . . .
C22 C -0.0669(4) 0.8545(4) 0.7370(3) 0.0455(12) Uani 1 1 d . . . . .
C49 C 0.3931(5) 0.8304(4) 0.8799(3) 0.0530(15) Uani 1 1 d . . . . .
C68 C 0.2943(6) 0.2776(6) 0.9691(3) 0.069(2) Uani 1 1 d . . . . .
C23 C -0.1120(4) 0.7896(5) 0.7859(3) 0.0512(14) Uani 1 1 d . . . . .
C1 C 0.1379(4) 0.7000(4) 0.5431(3) 0.0461(13) Uani 1 1 d . . . . .
H1 H 0.177842 0.633440 0.548263 0.055 Uiso 1 1 calc R . . . .
C41 C 0.5872(4) 0.5774(4) 0.8800(3) 0.0412(11) Uani 1 1 d . . . . .
C20 C -0.0488(4) 0.9661(4) 0.6468(3) 0.0496(14) Uani 1 1 d . . . . .
H20 H -0.057178 1.005568 0.606622 0.060 Uiso 1 1 calc R . . . .
C62 C 0.5904(4) 0.1540(4) 0.7898(3) 0.0497(14) Uani 1 1 d . . . . .
C74 C 0.1453(4) 0.2944(4) 0.8386(3) 0.0479(13) Uani 1 1 d . . . . .
C40 C 0.4912(4) 0.6368(4) 0.8926(3) 0.0429(12) Uani 1 1 d . . . . .
H40 H 0.442900 0.612344 0.913311 0.051 Uiso 1 1 calc R . . A .
C4 C 0.2699(5) 0.7980(7) 0.4294(3) 0.074(2) Uani 1 1 d . . . . .
H4A H 0.251422 0.747260 0.420518 0.111 Uiso 1 1 calc GR . . . .
H4B H 0.333981 0.793062 0.411317 0.111 Uiso 1 1 calc GR . . . .
H4C H 0.224214 0.862466 0.412076 0.111 Uiso 1 1 calc GR . . . .
C21 C -0.0965(4) 0.8980(5) 0.6751(3) 0.0518(14) Uani 1 1 d . . . . .
H21 H -0.140387 0.883779 0.656222 0.062 Uiso 1 1 calc R . . . .
C43 C 0.6978(5) 0.4510(5) 0.9582(3) 0.0612(17) Uani 1 1 d . . . . .
H43A H 0.727688 0.381007 0.975658 0.092 Uiso 1 1 calc GR . . . .
H43B H 0.656175 0.482738 0.989407 0.092 Uiso 1 1 calc GR . . . .
H43C H 0.747509 0.479999 0.943715 0.092 Uiso 1 1 calc GR . . . .
C29 C 0.6714(6) 0.5094(6) 0.6364(3) 0.0672(19) Uani 1 1 d . . . . .
C26 C -0.0679(5) 0.7616(5) 0.8488(3) 0.0603(17) Uani 1 1 d . . . . .
H26A H 0.001252 0.728353 0.844652 0.090 Uiso 1 1 calc GR . . . .
H26B H -0.096313 0.717845 0.877917 0.090 Uiso 1 1 calc GR . . . .
H26C H -0.081030 0.820778 0.863459 0.090 Uiso 1 1 calc GR . . . .
C52 C 0.3103(5) 0.8010(5) 0.9190(4) 0.0638(18) Uani 1 1 d . . . . .
H52A H 0.288510 0.764372 0.898023 0.096 Uiso 1 1 calc GR . . . .
H52B H 0.257128 0.860091 0.924647 0.096 Uiso 1 1 calc GR . . . .
H52C H 0.333324 0.760252 0.958706 0.096 Uiso 1 1 calc GR . . . .
C24 C -0.2216(4) 0.8468(5) 0.7945(4) 0.0614(17) Uani 1 1 d . . . . .
H24A H -0.230725 0.904753 0.809494 0.092 Uiso 1 1 calc GR . . . .
H24B H -0.251100 0.804415 0.823877 0.092 Uiso 1 1 calc GR . . . .
H24C H -0.251401 0.866820 0.755337 0.092 Uiso 1 1 calc GR . . . .
C46 C 0.6344(4) 0.6445(5) 0.8470(3) 0.0532(15) Uani 1 1 d . . . . .
H46 H 0.699200 0.626680 0.832303 0.064 Uiso 1 1 calc R . . A .
C51 C 0.3543(6) 0.8984(5) 0.8176(4) 0.0677(19) Uani 1 1 d . . . . .
H51A H 0.406223 0.915932 0.792377 0.102 Uiso 1 1 calc GR . . . .
H51B H 0.303049 0.957853 0.824751 0.102 Uiso 1 1 calc GR . . . .
H51C H 0.329425 0.864152 0.796713 0.102 Uiso 1 1 calc GR . . . .
C18 C 0.1342(7) 1.0345(7) 0.6205(4) 0.082(2) Uani 1 1 d . . . . .
H18A H 0.180237 0.968205 0.622779 0.123 Uiso 1 1 calc GR . . . .
H18B H 0.168458 1.079890 0.616180 0.123 Uiso 1 1 calc GR . . . .
H18C H 0.095152 1.053874 0.585202 0.123 Uiso 1 1 calc GR . . . .
C54 C 0.3952(4) 0.2691(4) 0.6716(3) 0.0432(12) Uani 1 1 d . . . . .
C7 C 0.0868(4) 0.8683(4) 0.5274(3) 0.0483(13) Uani 1 1 d . . . . .
H7 H 0.086396 0.933168 0.520242 0.058 Uiso 1 1 calc R . . . .
C75 C 0.0539(5) 0.3312(5) 0.8028(3) 0.0577(16) Uani 1 1 d . . . . .
C47 C 0.5674(5) 0.7422(5) 0.8402(3) 0.0559(15) Uani 1 1 d . . . . .
H47 H 0.580417 0.799633 0.819533 0.067 Uiso 1 1 calc R . . A .
C9 C 0.0348(4) 0.7341(4) 0.5506(2) 0.0409(11) Uani 1 1 d . . . . .
C11 C -0.0207(6) 0.6426(6) 0.4945(4) 0.073(2) Uani 1 1 d . . . . .
H11A H -0.035442 0.700367 0.460678 0.109 Uiso 1 1 calc GR . . . .
H11B H -0.065256 0.608378 0.495994 0.109 Uiso 1 1 calc GR . . . .
H11C H 0.044809 0.598828 0.488528 0.109 Uiso 1 1 calc GR . . . .
C72 C 0.2868(5) 0.1870(5) 0.8849(3) 0.0608(17) Uani 1 1 d . . . . .
H72 H 0.343352 0.131928 0.894352 0.073 Uiso 1 1 calc R . . . .
C25 C -0.1002(5) 0.6946(5) 0.7649(4) 0.0615(17) Uani 1 1 d . . . . .
H25A H -0.132870 0.712711 0.727038 0.092 Uiso 1 1 calc GR . . . .
H25B H -0.128328 0.653444 0.796522 0.092 Uiso 1 1 calc GR . . . .
H25C H -0.032213 0.658513 0.758201 0.092 Uiso 1 1 calc GR . . . .
C33 C 0.6909(5) 0.6219(5) 0.7001(3) 0.0537(14) Uani 1 1 d . . . . .
H33 H 0.738996 0.573308 0.725377 0.064 Uiso 1 1 calc R . . A .
C63 C 0.6808(5) 0.1236(5) 0.7467(3) 0.0641(18) Uani 1 1 d . . . . .
H63A H 0.675845 0.076922 0.725594 0.096 Uiso 1 1 calc GR . . . .
H63B H 0.737920 0.093070 0.770653 0.096 Uiso 1 1 calc GR . . . .
H63C H 0.685468 0.181564 0.716724 0.096 Uiso 1 1 calc GR . . . .
C69 C 0.2236(8) 0.3685(7) 0.9934(4) 0.089(3) Uani 1 1 d . . . . .
H69A H 0.216051 0.428079 0.961477 0.133 Uiso 1 1 calc GR . . . .
H69B H 0.249514 0.373238 1.029099 0.133 Uiso 1 1 calc GR . . . .
H69C H 0.161390 0.360590 1.004747 0.133 Uiso 1 1 calc GR . . . .
C61 C 0.5009(5) 0.1932(5) 0.7529(3) 0.0549(15) Uani 1 1 d . . . . .
C78 C -0.0127(6) 0.4337(6) 0.8121(5) 0.094(3) Uani 1 1 d . . . . .
H78A H -0.023648 0.431994 0.855702 0.141 Uiso 1 1 calc GR . . . .
H78B H -0.073954 0.451556 0.793961 0.141 Uiso 1 1 calc GR . . . .
H78C H 0.017410 0.482101 0.792463 0.141 Uiso 1 1 calc GR . . . .
C65 C 0.5994(6) 0.2323(6) 0.8201(4) 0.075(2) Uani 1 1 d . . . . .
H65A H 0.660050 0.205657 0.840365 0.112 Uiso 1 1 calc GR . . . .
H65B H 0.546282 0.248750 0.850171 0.112 Uiso 1 1 calc GR . . . .
H65C H 0.597558 0.291198 0.788797 0.112 Uiso 1 1 calc GR . . . .
C56 C 0.4025(6) 0.2430(5) 0.5664(3) 0.0613(17) Uani 1 1 d . . . . .
H56A H 0.471569 0.210548 0.570415 0.092 Uiso 1 1 calc GR . . . .
H56B H 0.389441 0.276740 0.523876 0.092 Uiso 1 1 calc GR . . . .
H56C H 0.371093 0.194245 0.579251 0.092 Uiso 1 1 calc GR . . . .
C64 C 0.5904(5) 0.0630(5) 0.8421(4) 0.074(2) Uani 1 1 d . . . . .
H64A H 0.584150 0.012757 0.824838 0.111 Uiso 1 1 calc GR . . . .
H64B H 0.536711 0.082598 0.871257 0.111 Uiso 1 1 calc GR . . . .
H64C H 0.650512 0.036626 0.862941 0.111 Uiso 1 1 calc GR . . . .
C53 C 0.4781(5) 0.2702(5) 0.6997(3) 0.0595(16) Uani 1 1 d . . . . .
H53 H 0.510663 0.315231 0.684527 0.071 Uiso 1 1 calc R . . . .
C17 C -0.0062(6) 1.1417(5) 0.6758(5) 0.082(3) Uani 1 1 d . . . . .
H17A H -0.046172 1.159575 0.641191 0.123 Uiso 1 1 calc GR . . . .
H17B H 0.026976 1.188351 0.670386 0.123 Uiso 1 1 calc GR . . . .
H17C H -0.046488 1.143169 0.713457 0.123 Uiso 1 1 calc GR . . . .
C31 C 0.6946(8) 0.4175(6) 0.6868(4) 0.092(3) Uani 1 1 d . . . . .
H31A H 0.750320 0.410561 0.707539 0.138 Uiso 1 1 calc GR . . . .
H31B H 0.708690 0.360680 0.669473 0.138 Uiso 1 1 calc GR . . . .
H31C H 0.639776 0.421920 0.716093 0.138 Uiso 1 1 calc GR . . . .
C10 C -0.0310(5) 0.6752(5) 0.5563(3) 0.0522(14) Uani 1 1 d . . . . .
C38 C 0.4286(6) 0.9259(6) 0.6317(6) 0.101(3) Uani 1 1 d . . . . .
H38A H 0.406483 0.898539 0.604525 0.152 Uiso 1 1 calc GR . . . .
H38B H 0.406732 0.997250 0.617796 0.152 Uiso 1 1 calc GR . . . .
H38C H 0.402777 0.908187 0.673153 0.152 Uiso 1 1 calc GR . . . .
C76 C -0.0026(6) 0.2598(6) 0.8260(4) 0.0702(19) Uani 1 1 d . . . . .
H76A H 0.038362 0.194172 0.821526 0.105 Uiso 1 1 calc GR . . . .
H76B H -0.059131 0.282191 0.802045 0.105 Uiso 1 1 calc GR . . . .
H76C H -0.022505 0.258258 0.868916 0.105 Uiso 1 1 calc GR . . . .
C6 C 0.3488(5) 0.6862(8) 0.5232(4) 0.106(4) Uani 1 1 d . . . . .
H6A H 0.350130 0.674572 0.567499 0.159 Uiso 1 1 calc GR . . . .
H6B H 0.410737 0.688485 0.504440 0.159 Uiso 1 1 calc GR . . . .
H6C H 0.335896 0.633177 0.513019 0.159 Uiso 1 1 calc GR . . . .
C71 C 0.3917(6) 0.2925(6) 0.9530(4) 0.078(2) Uani 1 1 d . . . . .
H71A H 0.439489 0.233507 0.942546 0.117 Uiso 1 1 calc GR . . . .
H71B H 0.411954 0.305275 0.988043 0.117 Uiso 1 1 calc GR . . . .
H71C H 0.385521 0.348191 0.918230 0.117 Uiso 1 1 calc GR . . . .
C5 C 0.2924(9) 0.8658(9) 0.5136(6) 0.122(4) Uani 1 1 d . U . . .
H5A H 0.249316 0.928921 0.492171 0.183 Uiso 1 1 calc GR . . . .
H5B H 0.358670 0.859610 0.500298 0.183 Uiso 1 1 calc GR . . . .
H5C H 0.283722 0.861533 0.557515 0.183 Uiso 1 1 calc GR . . . .
C12 C -0.0032(6) 0.5830(5) 0.6102(4) 0.076(2) Uani 1 1 d . . . . .
H12A H 0.063729 0.542680 0.604194 0.115 Uiso 1 1 calc GR . . . .
H12B H -0.044148 0.544921 0.611589 0.115 Uiso 1 1 calc GR . . . .
H12C H -0.011898 0.603644 0.648564 0.115 Uiso 1 1 calc GR . . . .
C13 C -0.1381(5) 0.7360(6) 0.5660(4) 0.070(2) Uani 1 1 d . . . . .
H13A H -0.149071 0.750275 0.606539 0.106 Uiso 1 1 calc GR . . . .
H13B H -0.177562 0.698777 0.562758 0.106 Uiso 1 1 calc GR . . . .
H13C H -0.155103 0.797434 0.535032 0.106 Uiso 1 1 calc GR . . . .
C27 C 0.5696(5) 0.7005(5) 0.6323(3) 0.0589(16) Uani 1 1 d . . . . .
H27 H 0.523098 0.711591 0.604616 0.071 Uiso 1 1 calc R . . A .
C57 C 0.2524(6) 0.3642(7) 0.6036(4) 0.079(2) Uani 1 1 d . . . . .
H57A H 0.225179 0.312145 0.616542 0.119 Uiso 1 1 calc GR . . . .
H57B H 0.236257 0.398864 0.561624 0.119 Uiso 1 1 calc GR . . . .
H57C H 0.226273 0.410179 0.630341 0.119 Uiso 1 1 calc GR . . . .
C35 C 0.5800(5) 0.7742(4) 0.6542(3) 0.0529(15) Uani 1 1 d . . . . .
C77 C 0.0776(6) 0.3389(7) 0.7333(4) 0.082(2) Uani 1 1 d . . . . .
H77A H 0.100455 0.393639 0.716233 0.122 Uiso 1 1 calc GR . . . .
H77B H 0.019953 0.349806 0.713115 0.122 Uiso 1 1 calc GR . . . .
H77C H 0.127261 0.278117 0.726749 0.122 Uiso 1 1 calc GR . . . .
C37 C 0.5813(7) 0.9130(6) 0.5654(4) 0.085(3) Uani 1 1 d . . . . .
H37A H 0.560171 0.885891 0.537630 0.128 Uiso 1 1 calc GR . . . .
H37B H 0.651149 0.886084 0.566193 0.128 Uiso 1 1 calc GR . . . .
H37C H 0.560307 0.984243 0.551501 0.128 Uiso 1 1 calc GR . . . .
C34 C 0.6572(5) 0.7254(5) 0.6974(3) 0.0533(14) Uani 1 1 d . . . . .
H34 H 0.680631 0.756665 0.719526 0.064 Uiso 1 1 calc R . . A .
C70 C 0.3031(8) 0.1857(7) 1.0206(4) 0.098(3) Uani 1 1 d . . . . .
H70A H 0.241617 0.175317 1.028059 0.147 Uiso 1 1 calc GR . . . .
H70B H 0.320964 0.194536 1.057743 0.147 Uiso 1 1 calc GR . . . .
H70C H 0.352134 0.128737 1.008513 0.147 Uiso 1 1 calc GR . . . .
C19 C 0.1333(6) 1.0122(5) 0.7336(4) 0.068(2) Uani 1 1 d . . . . .
H19A H 0.093321 1.018653 0.771167 0.102 Uiso 1 1 calc GR . . . .
H19B H 0.168743 1.057254 0.725414 0.102 Uiso 1 1 calc GR . . . .
H19C H 0.178333 0.944990 0.738228 0.102 Uiso 1 1 calc GR . . . .
C81 C 0.0076(5) 0.9358(7) 0.9176(4) 0.1276(18) Uani 1 1 d . U . . .
H81 H 0.065556 0.921112 0.893444 0.153 Uiso 1 1 calc R . . . .
C82 C -0.0633(7) 1.0302(6) 0.9039(3) 0.1276(18) Uani 1 1 d G U . . .
H82 H -0.052719 1.078704 0.870553 0.153 Uiso 1 1 calc R . . . .
C83 C -0.1499(6) 1.0521(5) 0.9399(4) 0.1276(18) Uani 1 1 d G U . . .
H83 H -0.197310 1.115295 0.930747 0.153 Uiso 1 1 calc R . . . .
C84 C -0.1657(5) 0.9796(7) 0.9897(4) 0.1276(18) Uani 1 1 d G U . . .
H84 H -0.223627 0.994296 1.013833 0.153 Uiso 1 1 calc R . . . .
C85 C -0.0948(7) 0.8852(6) 1.0034(3) 0.1276(18) Uani 1 1 d G U . . .
H85 H -0.105354 0.836705 1.036726 0.153 Uiso 1 1 calc R . . . .
C80 C -0.0082(6) 0.8633(5) 0.9674(4) 0.1276(18) Uani 1 1 d G U . . .
C60 C 0.4289(5) 0.1450(5) 0.7615(4) 0.0630(17) Uani 1 1 d . . . . .
H60 H 0.425471 0.091494 0.793491 0.076 Uiso 1 1 calc R . . . .
C50 C 0.4258(6) 0.8881(5) 0.9156(4) 0.078(2) Uani 1 1 d . . . . .
H50A H 0.443779 0.847906 0.956380 0.117 Uiso 1 1 calc GR . . . .
H50B H 0.373214 0.948761 0.919080 0.117 Uiso 1 1 calc GR . . . .
H50C H 0.480865 0.903644 0.893673 0.117 Uiso 1 1 calc GR . . . .
C32 C 0.5830(6) 0.5096(8) 0.6030(5) 0.104(4) Uani 1 1 d . . . . .
H32A H 0.527071 0.516135 0.631405 0.155 Uiso 1 1 calc GR . . . .
H32B H 0.601051 0.448255 0.589868 0.155 Uiso 1 1 calc GR . . . .
H32C H 0.567662 0.564623 0.567439 0.155 Uiso 1 1 calc GR . . . .
C55 C 0.3632(6) 0.3190(6) 0.6074(4) 0.071(2) Uani 1 1 d . . . . .
C39 C 0.5700(8) 0.9390(7) 0.6707(4) 0.094(3) Uani 1 1 d . . . . .
H39A H 0.541400 1.009866 0.655962 0.141 Uiso 1 1 calc GR . . . .
H39B H 0.639757 0.919562 0.667442 0.141 Uiso 1 1 calc GR . . . .
H39C H 0.549022 0.920383 0.713390 0.141 Uiso 1 1 calc GR . . . .
C59 C 0.3651(6) 0.1947(5) 0.7122(4) 0.0689(19) Uani 1 1 d . . . . .
H59 H 0.310862 0.180116 0.707349 0.083 Uiso 1 1 calc R . . . .
C58 C 0.4051(8) 0.4055(6) 0.5801(4) 0.091(3) Uani 1 1 d . . . . .
H58A H 0.382419 0.452902 0.605923 0.136 Uiso 1 1 calc GR . . . .
H58B H 0.383547 0.437990 0.538828 0.136 Uiso 1 1 calc GR . . . .
H58C H 0.475107 0.378345 0.578943 0.136 Uiso 1 1 calc GR . . . .
C79 C 0.0587(12) 0.7678(12) 0.9796(8) 0.169(6) Uani 1 1 d . U . . .
H79A H 0.098170 0.755237 0.942648 0.254 Uiso 1 1 calc GR . . . .
H79B H 0.024962 0.721034 0.993045 0.254 Uiso 1 1 calc GR . . . .
H79C H 0.099468 0.760476 1.011716 0.254 Uiso 1 1 calc GR . . . .
La2A La 0.4971(7) 0.6572(6) 0.7437(10) 0.027(2) Uani 0.108(15) 1 d . . P A 2

loop_
_atom_site_aniso_label
_atom_site_aniso_U_11
_atom_site_aniso_U_22
_atom_site_aniso_U_33
_atom_site_aniso_U_23
_atom_site_aniso_U_13
_atom_site_aniso_U_12
La1 0.03855(16) 0.03160(15) 0.04037(15) -0.00684(11) -0.00631(11) -0.00831(11)
La2 0.0354(3) 0.0328(2) 0.0345(7) -0.0028(3) -0.0037(3) -0.00887(18)
La3 0.04262(17) 0.03147(15) 0.04916(17) -0.01009(12) -0.00492(13) -0.00500(12)
P3 0.0347(6) 0.0298(6) 0.0427(7) -0.0008(5) -0.0034(5) -0.0052(5)
P2 0.0391(7) 0.0295(6) 0.0462(7) -0.0022(5) -0.0092(5) -0.0089(5)
P4 0.0417(7) 0.0286(6) 0.0535(8) -0.0072(5) -0.0122(6) -0.0064(5)
P7 0.0347(7) 0.0387(7) 0.0557(8) -0.0090(6) 0.0015(6) -0.0078(5)
P5 0.0419(7) 0.0357(7) 0.0489(7) -0.0134(6) -0.0040(6) -0.0059(6)
P1 0.0420(7) 0.0326(6) 0.0366(6) -0.0056(5) -0.0021(5) -0.0068(5)
P6 0.0440(7) 0.0410(7) 0.0374(6) -0.0041(5) -0.0029(5) -0.0100(6)
C15 0.050(3) 0.027(3) 0.057(3) -0.009(2) -0.011(3) -0.003(2)
C42 0.041(3) 0.037(3) 0.042(3) -0.002(2) -0.007(2) -0.004(2)
C3 0.048(3) 0.056(4) 0.045(3) -0.009(3) -0.003(2) -0.017(3)
C14 0.038(3) 0.036(3) 0.052(3) -0.013(2) -0.009(2) -0.002(2)
C8 0.056(4) 0.039(3) 0.053(3) -0.007(2) -0.013(3) -0.010(3)
C28 0.037(3) 0.047(3) 0.041(3) -0.005(2) 0.002(2) -0.016(2)
C67 0.068(4) 0.041(3) 0.050(3) 0.006(3) -0.002(3) -0.024(3)
C44 0.057(4) 0.058(4) 0.066(4) -0.015(3) 0.006(3) -0.012(3)
C16 0.061(4) 0.030(3) 0.065(4) -0.011(3) -0.019(3) -0.008(3)
C48 0.048(3) 0.036(3) 0.051(3) -0.007(2) -0.012(2) -0.013(2)
C2 0.049(3) 0.046(3) 0.035(2) -0.007(2) -0.003(2) -0.020(3)
C66 0.060(4) 0.041(3) 0.055(3) -0.009(3) 0.003(3) -0.019(3)
C36 0.046(3) 0.043(3) 0.054(3) 0.007(3) -0.008(3) -0.013(3)
C45 0.050(3) 0.035(3) 0.057(3) -0.002(2) -0.007(3) -0.011(2)
C73 0.054(4) 0.043(3) 0.084(5) -0.024(3) 0.000(3) -0.017(3)
C30 0.049(3) 0.070(4) 0.065(4) -0.022(3) 0.012(3) -0.024(3)
C22 0.037(3) 0.039(3) 0.054(3) -0.014(2) -0.002(2) -0.004(2)
C49 0.058(4) 0.029(3) 0.069(4) -0.008(3) -0.022(3) -0.008(3)
C68 0.087(5) 0.073(5) 0.052(4) 0.005(3) -0.012(3) -0.044(4)
C23 0.034(3) 0.043(3) 0.070(4) -0.017(3) 0.000(3) -0.004(2)
C1 0.054(3) 0.037(3) 0.043(3) -0.014(2) -0.007(2) -0.006(2)
C41 0.038(3) 0.039(3) 0.045(3) -0.002(2) -0.009(2) -0.014(2)
C20 0.044(3) 0.035(3) 0.060(3) -0.010(3) -0.013(3) 0.000(2)
C62 0.049(3) 0.029(3) 0.059(3) -0.002(2) -0.004(3) -0.004(2)
C74 0.042(3) 0.036(3) 0.063(4) -0.010(3) 0.004(3) -0.014(2)
C40 0.044(3) 0.038(3) 0.044(3) 0.000(2) -0.006(2) -0.016(2)
C4 0.059(4) 0.097(6) 0.046(4) 0.002(4) -0.003(3) -0.015(4)
C21 0.040(3) 0.047(3) 0.068(4) -0.019(3) -0.013(3) -0.006(3)
C43 0.070(4) 0.049(4) 0.065(4) 0.005(3) -0.031(3) -0.023(3)
C29 0.083(5) 0.062(4) 0.062(4) -0.026(3) 0.025(4) -0.034(4)
C26 0.047(3) 0.062(4) 0.061(4) -0.010(3) 0.003(3) -0.011(3)
C52 0.066(4) 0.050(4) 0.076(5) -0.028(3) -0.005(4) -0.012(3)
C24 0.036(3) 0.054(4) 0.086(5) -0.022(3) 0.001(3) -0.004(3)
C46 0.038(3) 0.050(3) 0.063(4) 0.004(3) -0.006(3) -0.017(3)
C51 0.071(5) 0.043(4) 0.082(5) 0.000(3) -0.027(4) -0.012(3)
C18 0.089(6) 0.090(6) 0.088(6) -0.027(5) 0.003(5) -0.053(5)
C54 0.045(3) 0.033(3) 0.050(3) -0.017(2) 0.007(2) -0.010(2)
C7 0.054(3) 0.037(3) 0.049(3) -0.005(2) -0.009(3) -0.010(2)
C75 0.046(3) 0.052(4) 0.074(4) -0.013(3) 0.002(3) -0.019(3)
C47 0.056(4) 0.044(3) 0.067(4) 0.002(3) -0.010(3) -0.024(3)
C9 0.048(3) 0.036(3) 0.041(3) -0.007(2) -0.011(2) -0.015(2)
C11 0.072(5) 0.083(5) 0.085(5) -0.037(4) -0.007(4) -0.038(4)
C72 0.062(4) 0.036(3) 0.076(4) 0.002(3) -0.007(3) -0.015(3)
C25 0.049(4) 0.046(3) 0.085(5) -0.019(3) 0.002(3) -0.010(3)
C33 0.053(3) 0.051(3) 0.053(3) -0.007(3) -0.005(3) -0.015(3)
C63 0.050(4) 0.056(4) 0.067(4) 0.008(3) 0.000(3) -0.012(3)
C69 0.120(8) 0.097(7) 0.067(5) -0.028(5) 0.011(5) -0.056(6)
C61 0.049(3) 0.040(3) 0.065(4) -0.018(3) -0.002(3) -0.001(3)
C78 0.059(5) 0.052(4) 0.168(10) -0.027(5) -0.022(5) -0.009(4)
C65 0.085(5) 0.054(4) 0.077(5) -0.010(4) -0.027(4) -0.010(4)
C56 0.075(5) 0.049(4) 0.056(4) -0.020(3) 0.001(3) -0.014(3)
C64 0.058(4) 0.044(4) 0.087(5) 0.003(3) 0.017(4) 0.001(3)
C53 0.055(4) 0.054(4) 0.056(4) -0.014(3) 0.008(3) -0.006(3)
C17 0.081(5) 0.036(3) 0.126(7) -0.022(4) -0.043(5) -0.001(3)
C31 0.143(9) 0.044(4) 0.065(5) -0.009(3) 0.023(5) -0.017(5)
C10 0.054(3) 0.046(3) 0.062(4) -0.013(3) -0.010(3) -0.020(3)
C38 0.064(5) 0.052(5) 0.166(11) 0.002(5) -0.029(6) -0.005(4)
C76 0.066(4) 0.068(5) 0.082(5) -0.010(4) -0.003(4) -0.033(4)
C6 0.038(4) 0.144(9) 0.074(5) 0.039(5) 0.000(3) -0.005(4)
C71 0.089(6) 0.075(5) 0.074(5) 0.012(4) -0.025(4) -0.045(5)
C5 0.123(7) 0.139(7) 0.153(8) -0.071(6) 0.043(6) -0.093(6)
C12 0.073(5) 0.054(4) 0.101(6) 0.014(4) -0.028(4) -0.033(4)
C13 0.054(4) 0.066(5) 0.100(6) -0.031(4) -0.010(4) -0.019(3)
C27 0.058(4) 0.074(5) 0.040(3) -0.006(3) -0.005(3) -0.021(3)
C57 0.061(4) 0.106(7) 0.060(4) -0.029(4) -0.007(3) -0.008(4)
C35 0.050(3) 0.042(3) 0.053(3) 0.004(3) 0.010(3) -0.015(3)
C77 0.063(5) 0.103(7) 0.080(5) 0.003(5) -0.012(4) -0.044(5)
C37 0.103(7) 0.058(5) 0.074(5) 0.017(4) -0.002(5) -0.027(4)
C34 0.057(4) 0.047(3) 0.053(3) -0.002(3) -0.007(3) -0.018(3)
C70 0.138(9) 0.100(7) 0.065(5) 0.017(5) -0.021(5) -0.069(7)
C19 0.069(4) 0.046(4) 0.094(5) -0.004(3) -0.035(4) -0.023(3)
C81 0.134(3) 0.142(3) 0.124(3) -0.029(3) -0.005(3) -0.069(3)
C82 0.134(3) 0.142(3) 0.124(3) -0.029(3) -0.005(3) -0.069(3)
C83 0.134(3) 0.142(3) 0.124(3) -0.029(3) -0.005(3) -0.069(3)
C84 0.134(3) 0.142(3) 0.124(3) -0.029(3) -0.005(3) -0.069(3)
C85 0.134(3) 0.142(3) 0.124(3) -0.029(3) -0.005(3) -0.069(3)
C80 0.134(3) 0.142(3) 0.124(3) -0.029(3) -0.005(3) -0.069(3)
C60 0.067(4) 0.042(3) 0.070(4) -0.007(3) 0.001(3) -0.013(3)
C50 0.090(6) 0.044(4) 0.105(6) -0.020(4) -0.039(5) -0.014(4)
C32 0.065(5) 0.141(9) 0.144(9) -0.098(8) 0.030(6) -0.047(6)
C55 0.075(5) 0.060(4) 0.062(4) -0.013(3) -0.008(4) -0.002(4)
C39 0.119(8) 0.081(6) 0.080(6) 0.011(5) -0.035(5) -0.043(6)
C59 0.076(5) 0.053(4) 0.078(5) -0.019(4) 0.001(4) -0.022(4)
C58 0.150(9) 0.057(5) 0.067(5) -0.016(4) -0.013(5) -0.033(5)
C79 0.165(10) 0.173(10) 0.160(9) -0.051(8) -0.028(8) -0.032(7)
La2A 0.0306(19) 0.0263(17) 0.023(4) -0.0028(16) -0.0084(19) -0.0068(11)

loop_
_atom_type_symbol
_atom_type_description
_atom_type_scat_dispersion_real
_atom_type_scat_dispersion_imag
_atom_type_scat_source
C C 0.0181 0.0091 'International Tables Vol C Tables 4.2.6.8 and 6.1.1.4'
H H 0.0000 0.0000 'International Tables Vol C Tables 4.2.6.8 and 6.1.1.4'
La La -1.4094 9.0376 'International Tables Vol C Tables 4.2.6.8 and 6.1.1.4'
P P 0.2955 0.4335 'International Tables Vol C Tables 4.2.6.8 and 6.1.1.4'

loop_
_geom_angle_atom_site_label_1
_geom_angle_atom_site_label_2
_geom_angle_atom_site_label_3
_geom_angle
_geom_angle_site_symmetry_1
_geom_angle_site_symmetry_3
_geom_angle_publ_flag
P2 La1 P4 64.52(3) . . ?
C15 La1 P2 91.28(12) . . ?
C15 La1 P4 137.01(12) . . ?
C15 La1 C14 28.75(16) . . ?
C15 La1 C2 116.96(17) . . ?
C15 La1 C22 47.73(18) . . ?
C15 La1 C1 140.11(17) . . ?
C14 La1 P2 87.83(11) . . ?
C14 La1 P4 111.02(11) . . ?
C14 La1 C2 145.70(16) . . ?
C8 La1 P2 140.71(14) . . ?
C8 La1 P4 123.83(13) . . ?
C8 La1 C15 97.71(17) . . ?
C8 La1 C14 117.13(17) . . ?
C8 La1 C2 47.88(18) . . ?
C8 La1 C22 102.40(18) . . ?
C8 La1 C1 47.23(17) . . ?
C8 La1 C20 71.06(18) . . ?
C8 La1 C9 29.14(16) . . ?
C2 La1 P2 94.15(12) . . ?
C2 La1 P4 100.57(12) . . ?
C22 La1 P2 111.66(12) . . ?
C22 La1 P4 106.65(12) . . ?
C22 La1 C14 28.40(16) . . ?
C22 La1 C2 148.47(17) . . ?
C22 La1 C1 141.87(17) . . ?
C1 La1 P2 105.70(12) . . ?
C1 La1 P4 82.44(12) . . ?
C1 La1 C14 164.35(16) . . ?
C1 La1 C2 28.32(16) . . ?
C20 La1 P2 119.01(13) . . ?
C20 La1 P4 154.65(14) . . ?
C20 La1 C15 28.91(17) . . ?
C20 La1 C14 47.29(17) . . ?
C20 La1 C2 104.04(18) . . ?
C20 La1 C22 48.03(18) . . ?
C20 La1 C1 117.57(17) . . ?
C20 La1 C9 97.32(17) . . ?
C21 La1 P2 134.80(14) . . ?
C21 La1 P4 128.75(14) . . ?
C21 La1 C15 47.98(18) . . ?
C21 La1 C14 47.25(17) . . ?
C21 La1 C8 73.93(19) . . ?
C21 La1 C2 119.41(18) . . ?
C21 La1 C22 29.12(17) . . ?
C21 La1 C1 118.23(18) . . ?
C21 La1 C20 29.41(19) . . ?
C21 La1 C7 91.54(19) . . ?
C21 La1 C9 90.52(18) . . ?
C7 La1 P2 112.35(13) . . ?
C7 La1 P4 128.23(13) . . ?
C7 La1 C15 93.07(17) . . ?
C7 La1 C14 120.64(17) . . ?
C7 La1 C8 29.41(18) . . ?
C7 La1 C2 28.99(16) . . ?
C7 La1 C22 120.03(17) . . ?
C7 La1 C1 47.17(17) . . ?
C7 La1 C20 75.45(18) . . ?
C7 La1 C9 48.12(17) . . ?
C9 La1 P2 134.18(12) . . ?
C9 La1 P4 94.74(11) . . ?
C9 La1 C15 125.61(16) . . ?
C9 La1 C14 137.77(16) . . ?
C9 La1 C2 47.62(16) . . ?
C9 La1 C22 113.42(17) . . ?
C9 La1 C1 28.59(16) . . ?
P3 La2 P2 63.90(7) . . ?
C28 La2 P3 93.10(15) . . ?
C28 La2 P2 102.68(18) . . ?
C48 La2 P3 113.04(13) . . ?
C48 La2 P2 106.52(12) . . ?
C48 La2 C28 147.1(2) . . ?
C48 La2 C40 28.94(16) . . ?
C48 La2 C27 142.6(2) . . ?
C48 La2 C35 114.9(2) . . ?
C41 La2 P3 90.91(12) . . ?
C41 La2 P2 135.63(12) . . ?
C41 La2 C28 115.26(17) . . ?
C41 La2 C48 48.28(18) . . ?
C41 La2 C40 28.54(16) . . ?
C41 La2 C27 139.99(19) . . ?
C41 La2 C35 128.6(2) . . ?
C40 La2 P3 88.52(12) . . ?
C40 La2 P2 110.36(12) . . ?
C40 La2 C28 143.80(18) . . ?
C40 La2 C27 164.7(2) . . ?
C46 La2 P3 118.73(14) . . ?
C46 La2 P2 154.61(18) . . ?
C46 La2 C28 102.35(18) . . ?
C46 La2 C48 48.2(2) . . ?
C46 La2 C41 29.25(16) . . ?
C46 La2 C40 47.21(19) . . ?
C46 La2 C33 74.2(2) . . ?
C46 La2 C27 117.8(2) . . ?
C46 La2 C35 100.0(2) . . ?
C46 La2 C34 72.2(2) . . ?
C47 La2 P3 135.52(17) . . ?
C47 La2 P2 129.30(15) . . ?
C47 La2 C28 118.2(2) . . ?
C47 La2 C48 29.07(19) . . ?
C47 La2 C41 48.46(19) . . ?
C47 La2 C40 47.40(19) . . ?
C47 La2 C46 29.57(19) . . ?
C47 La2 C33 89.7(2) . . ?
C47 La2 C27 118.9(2) . . ?
C47 La2 C35 92.7(2) . . ?
C47 La2 C34 73.8(2) . . ?
C33 La2 P3 112.75(16) . . ?
C33 La2 P2 129.9(2) . . ?
C33 La2 C28 29.03(17) . . ?
C33 La2 C48 118.3(2) . . ?
C33 La2 C41 92.69(19) . . ?
C33 La2 C40 119.7(2) . . ?
C33 La2 C27 47.30(19) . . ?
C33 La2 C35 48.55(18) . . ?
C27 La2 P3 103.8(2) . . ?
C27 La2 P2 83.51(18) . . ?
C27 La2 C28 28.79(18) . . ?
C35 La2 P3 131.2(2) . . ?
C35 La2 P2 93.74(17) . . ?
C35 La2 C28 47.71(17) . . ?
C35 La2 C40 140.1(2) . . ?
C35 La2 C27 27.7(2) . . ?
C34 La2 P3 140.48(18) . . ?
C34 La2 P2 123.53(17) . . ?
C34 La2 C28 48.03(18) . . ?
C34 La2 C48 101.9(2) . . ?
C34 La2 C41 99.4(2) . . ?
C34 La2 C40 117.8(2) . . ?
C34 La2 C33 29.47(19) . . ?
C34 La2 C27 47.0(2) . . ?
C34 La2 C35 29.80(18) . . ?
P4 La3 P3 64.54(3) . . ?
C67 La3 P3 110.35(14) . . ?
C67 La3 P4 115.07(14) . . ?
C66 La3 P3 114.04(13) . . ?
C66 La3 P4 90.30(13) . . ?
C66 La3 C67 28.70(18) . . ?
C66 La3 C74 28.01(18) . . ?
C73 La3 P3 158.08(16) . . ?
C73 La3 P4 118.49(14) . . ?
C73 La3 C67 47.8(2) . . ?
C73 La3 C66 46.67(19) . . ?
C73 La3 C74 28.77(17) . . ?
C73 La3 C54 100.47(19) . . ?
C73 La3 C61 99.50(19) . . ?
C73 La3 C53 117.7(2) . . ?
C74 La3 P3 138.47(12) . . ?
C74 La3 P4 91.68(12) . . ?
C74 La3 C67 47.55(19) . . ?
C54 La3 P3 101.00(12) . . ?
C54 La3 P4 93.28(12) . . ?
C54 La3 C67 144.33(17) . . ?
C54 La3 C66 142.56(18) . . ?
C54 La3 C74 114.57(17) . . ?
C72 La3 P3 132.41(16) . . ?
C72 La3 P4 136.42(15) . . ?
C72 La3 C67 28.67(19) . . ?
C72 La3 C66 46.80(19) . . ?
C72 La3 C73 29.5(2) . . ?
C72 La3 C74 47.71(19) . . ?
C72 La3 C54 115.72(19) . . ?
C72 La3 C61 91.4(2) . . ?
C72 La3 C53 118.3(2) . . ?
C72 La3 C60 71.9(2) . . ?
C61 La3 P3 91.54(14) . . ?
C61 La3 P4 131.34(14) . . ?
C61 La3 C67 112.86(19) . . ?
C61 La3 C66 138.17(19) . . ?
C61 La3 C74 127.92(18) . . ?
C61 La3 C54 48.16(18) . . ?
C53 La3 P3 80.28(16) . . ?
C53 La3 P4 103.10(14) . . ?
C53 La3 C67 141.39(19) . . ?
C53 La3 C66 163.89(19) . . ?
C53 La3 C74 140.4(2) . . ?
C53 La3 C54 29.60(19) . . ?
C53 La3 C61 28.54(19) . . ?
C60 La3 P3 121.48(16) . . ?
C60 La3 P4 140.79(16) . . ?
C60 La3 C67 99.3(2) . . ?
C60 La3 C66 115.79(19) . . ?
C60 La3 C73 71.3(2) . . ?
C60 La3 C74 98.72(19) . . ?
C60 La3 C54 48.08(19) . . ?
C60 La3 C61 29.9(2) . . ?
C60 La3 C53 48.1(2) . . ?
C59 La3 P3 127.43(17) . . ?
C59 La3 P4 113.03(17) . . ?
C59 La3 C67 116.0(2) . . ?
C59 La3 C66 118.5(2) . . ?
C59 La3 C73 73.0(2) . . ?
C59 La3 C74 92.5(2) . . ?
C59 La3 C54 28.56(19) . . ?
C59 La3 C72 87.6(2) . . ?
C59 La3 C61 48.5(2) . . ?
C59 La3 C53 47.9(2) . . ?
C59 La3 C60 29.4(2) . . ?
La2 P3 La3 176.11(7) . . ?
P1 P3 La2 88.50(9) . . ?
P1 P3 La3 87.75(6) . . ?
P1 P3 La2A 81.3(4) . . ?
P6 P3 La2 90.69(8) . . ?
P6 P3 La3 88.92(6) . . ?
P6 P3 P1 99.49(7) . . ?
P6 P3 La2A 95.5(3) . . ?
La2A P3 La3 168.8(5) . . ?
La1 P2 La2 174.94(7) . . ?
P5 P2 La1 88.74(6) . . ?
P5 P2 La2 91.62(8) . . ?
P5 P2 P1 99.04(7) . . ?
P5 P2 La2A 97.1(4) . . ?
P1 P2 La1 88.58(6) . . ?
P1 P2 La2 86.38(7) . . ?
P1 P2 La2A 81.1(4) . . ?
La2A P2 La1 168.8(4) . . ?
La3 P4 La1 175.36(5) . . ?
P7 P4 La1 90.18(6) . . ?
P7 P4 La3 87.35(6) . . ?
P7 P4 P1 99.15(8) . . ?
P1 P4 La1 87.43(5) . . ?
P1 P4 La3 89.08(5) . . ?
P4 P7 P5 104.76(8) . . ?
P4 P7 P6 106.43(8) . . ?
P6 P7 P5 59.81(7) . . ?
P2 P5 P7 105.81(8) . . ?
P2 P5 P6 104.79(8) . . ?
P6 P5 P7 60.08(7) . . ?
P3 P1 P2 100.96(8) . . ?
P3 P1 P4 101.14(7) . . ?
P3 P1 La2A 58.89(19) . . ?
P2 P1 La2A 59.04(13) . . ?
P4 P1 P2 101.05(7) . . ?
P4 P1 La2A 143.5(3) . . ?
P3 P6 P7 104.07(8) . . ?
P3 P6 P5 105.74(7) . . ?
P5 P6 P7 60.11(7) . . ?
C14 C15 La1 76.7(3) . . ?
C14 C15 C16 128.3(5) . . ?
C16 C15 La1 123.6(4) . . ?
C20 C15 La1 72.5(3) . . ?
C20 C15 C14 106.7(5) . . ?
C20 C15 C16 124.4(5) . . ?
C44 C42 C45 107.2(5) . . ?
C44 C42 C41 112.1(5) . . ?
C44 C42 C43 110.8(5) . . ?
C41 C42 C45 110.5(4) . . ?
C41 C42 C43 107.8(5) . . ?
C43 C42 C45 108.4(5) . . ?
C2 C3 C4 108.0(5) . . ?
C2 C3 C6 110.7(6) . . ?
C6 C3 C4 107.4(6) . . ?
C5 C3 C2 111.8(6) . . ?
C5 C3 C4 110.0(7) . . ?
C5 C3 C6 108.9(8) . . ?
La1 C14 H14 117.0 . . ?
C15 C14 La1 74.5(3) . . ?
C15 C14 H14 125.3 . . ?
C22 C14 La1 75.0(3) . . ?
C22 C14 C15 109.4(5) . . ?
C22 C14 H14 125.3 . . ?
La1 C8 H8 113.1 . . ?
C7 C8 La1 75.3(3) . . ?
C7 C8 H8 125.7 . . ?
C7 C8 C9 108.5(5) . . ?
C9 C8 La1 78.3(3) . . ?
C9 C8 H8 125.7 . . ?
C29 C28 La2 129.9(4) . . ?
C29 C28 La2A 125.8(5) . . ?
C33 C28 La2 70.6(3) . . ?
C33 C28 C29 123.3(6) . . ?
C33 C28 C27 104.5(5) . . ?
C33 C28 La2A 79.3(6) . . ?
C27 C28 La2 74.0(3) . . ?
C27 C28 C29 130.7(6) . . ?
C27 C28 La2A 70.5(4) . . ?
C66 C67 La3 75.2(3) . . ?
C66 C67 C68 128.3(7) . . ?
C68 C67 La3 123.8(4) . . ?
C72 C67 La3 71.2(4) . . ?
C72 C67 C66 104.8(6) . . ?
C72 C67 C68 126.5(6) . . ?
C42 C44 H44A 109.5 . . ?
C42 C44 H44B 109.5 . . ?
C42 C44 H44C 109.5 . . ?
H44A C44 H44B 109.5 . . ?
H44A C44 H44C 109.5 . . ?
H44B C44 H44C 109.5 . . ?
C15 C16 C19 111.1(5) . . ?
C18 C16 C15 111.8(5) . . ?
C18 C16 C17 109.9(7) . . ?
C18 C16 C19 107.3(6) . . ?
C17 C16 C15 108.4(6) . . ?
C17 C16 C19 108.3(6) . . ?
C49 C48 La2 123.6(4) . . ?
C40 C48 La2 75.7(3) . . ?
C40 C48 C49 130.0(6) . . ?
C47 C48 La2 71.6(4) . . ?
C47 C48 C49 124.1(5) . . ?
C47 C48 C40 105.4(5) . . ?
C3 C2 La1 129.1(4) . . ?
C1 C2 La1 75.0(3) . . ?
C1 C2 C3 128.6(6) . . ?
C1 C2 C7 105.9(5) . . ?
C7 C2 La1 70.9(3) . . ?
C7 C2 C3 124.1(5) . . ?
La3 C66 H66 115.1 . . ?
C67 C66 La3 76.2(4) . . ?
C67 C66 H66 124.5 . . ?
C74 C66 La3 76.0(4) . . ?
C74 C66 C67 110.9(6) . . ?
C74 C66 H66 124.5 . . ?
C38 C36 C35 114.3(6) . . ?
C38 C36 C37 111.1(7) . . ?
C38 C36 C39 107.7(7) . . ?
C35 C36 C37 108.2(6) . . ?
C35 C36 C39 110.1(6) . . ?
C37 C36 C39 105.1(6) . . ?
C42 C45 H45A 109.5 . . ?
C42 C45 H45B 109.5 . . ?
C42 C45 H45C 109.5 . . ?
H45A C45 H45B 109.5 . . ?
H45A C45 H45C 109.5 . . ?
H45B C45 H45C 109.5 . . ?
La3 C73 H73 112.7 . . ?
C74 C73 La3 79.1(4) . . ?
C74 C73 H73 125.9 . . ?
C74 C73 C72 108.1(6) . . ?
C72 C73 La3 74.8(4) . . ?
C72 C73 H73 125.9 . . ?
H30A C30 H30B 109.5 . . ?
H30A C30 H30C 109.5 . . ?
H30B C30 H30C 109.5 . . ?
C29 C30 H30A 109.5 . . ?
C29 C30 H30B 109.5 . . ?
C29 C30 H30C 109.5 . . ?
C14 C22 La1 76.6(3) . . ?
C14 C22 C23 127.5(6) . . ?
C14 C22 C21 106.4(5) . . ?
C23 C22 La1 123.6(4) . . ?
C21 C22 La1 71.2(3) . . ?
C21 C22 C23 125.7(6) . . ?
C48 C49 C52 111.0(5) . . ?
C48 C49 C51 110.3(6) . . ?
C48 C49 C50 109.9(5) . . ?
C52 C49 C51 108.8(6) . . ?
C52 C49 C50 107.4(6) . . ?
C51 C49 C50 109.4(6) . . ?
C67 C68 C69 109.7(7) . . ?
C71 C68 C67 111.4(6) . . ?
C71 C68 C69 107.5(7) . . ?
C70 C68 C67 109.6(7) . . ?
C70 C68 C69 107.6(7) . . ?
C70 C68 C71 111.0(7) . . ?
C22 C23 C26 112.2(5) . . ?
C22 C23 C24 109.3(5) . . ?
C22 C23 C25 110.0(5) . . ?
C26 C23 C24 107.4(6) . . ?
C26 C23 C25 109.9(6) . . ?
C24 C23 C25 107.9(5) . . ?
La1 C1 H1 115.6 . . ?
C2 C1 La1 76.6(3) . . ?
C2 C1 H1 124.8 . . ?
C2 C1 C9 110.4(5) . . ?
C9 C1 La1 74.8(3) . . ?
C9 C1 H1 124.8 . . ?
C42 C41 La2 123.6(4) . . ?
C40 C41 La2 76.0(3) . . ?
C40 C41 C42 128.6(5) . . ?
C40 C41 C46 105.7(5) . . ?
C46 C41 La2 72.2(3) . . ?
C46 C41 C42 125.1(5) . . ?
La1 C20 H20 113.5 . . ?
C15 C20 La1 78.6(3) . . ?
C15 C20 H20 125.7 . . ?
C21 C20 La1 74.4(3) . . ?
C21 C20 C15 108.5(6) . . ?
C21 C20 H20 125.7 . . ?
C63 C62 C65 107.5(6) . . ?
C63 C62 C64 108.9(5) . . ?
C61 C62 C63 109.2(6) . . ?
C61 C62 C65 112.5(5) . . ?
C61 C62 C64 111.4(6) . . ?
C64 C62 C65 107.2(6) . . ?
C66 C74 La3 76.0(4) . . ?
C66 C74 C73 106.5(6) . . ?
C66 C74 C75 128.7(6) . . ?
C73 C74 La3 72.2(3) . . ?
C73 C74 C75 124.3(6) . . ?
C75 C74 La3 123.0(4) . . ?
La2 C40 H40 116.3 . . ?
C48 C40 La2 75.4(3) . . ?
C48 C40 H40 124.6 . . ?
C41 C40 La2 75.5(3) . . ?
C41 C40 C48 110.8(5) . . ?
C41 C40 H40 124.6 . . ?
C3 C4 H4A 109.5 . . ?
C3 C4 H4B 109.5 . . ?
C3 C4 H4C 109.5 . . ?
H4A C4 H4B 109.5 . . ?
H4A C4 H4C 109.5 . . ?
H4B C4 H4C 109.5 . . ?
La1 C21 H21 111.1 . . ?
C22 C21 La1 79.7(3) . . ?
C22 C21 H21 125.5 . . ?
C20 C21 La1 76.2(3) . . ?
C20 C21 C22 109.0(5) . . ?
C20 C21 H21 125.5 . . ?
C42 C43 H43A 109.5 . . ?
C42 C43 H43B 109.5 . . ?
C42 C43 H43C 109.5 . . ?
H43A C43 H43B 109.5 . . ?
H43A C43 H43C 109.5 . . ?
H43B C43 H43C 109.5 . . ?
C28 C29 C30 111.1(6) . . ?
C28 C29 C31 115.2(6) . . ?
C28 C29 C32 107.4(7) . . ?
C30 C29 C32 105.5(6) . . ?
C31 C29 C30 111.9(7) . . ?
C31 C29 C32 105.1(8) . . ?
C23 C26 H26A 109.5 . . ?
C23 C26 H26B 109.5 . . ?
C23 C26 H26C 109.5 . . ?
H26A C26 H26B 109.5 . . ?
H26A C26 H26C 109.5 . . ?
H26B C26 H26C 109.5 . . ?
C49 C52 H52A 109.5 . . ?
C49 C52 H52B 109.5 . . ?
C49 C52 H52C 109.5 . . ?
H52A C52 H52B 109.5 . . ?
H52A C52 H52C 109.5 . . ?
H52B C52 H52C 109.5 . . ?
C23 C24 H24A 109.5 . . ?
C23 C24 H24B 109.5 . . ?
C23 C24 H24C 109.5 . . ?
H24A C24 H24B 109.5 . . ?
H24A C24 H24C 109.5 . . ?
H24B C24 H24C 109.5 . . ?
La2 C46 H46 113.5 . . ?
C41 C46 La2 78.5(3) . . ?
C41 C46 H46 125.6 . . ?
C47 C46 La2 74.6(4) . . ?
C47 C46 C41 108.8(5) . . ?
C47 C46 H46 125.6 . . ?
C49 C51 H51A 109.5 . . ?
C49 C51 H51B 109.5 . . ?
C49 C51 H51C 109.5 . . ?
H51A C51 H51B 109.5 . . ?
H51A C51 H51C 109.5 . . ?
H51B C51 H51C 109.5 . . ?
C16 C18 H18A 109.5 . . ?
C16 C18 H18B 109.5 . . ?
C16 C18 H18C 109.5 . . ?
H18A C18 H18B 109.5 . . ?
H18A C18 H18C 109.5 . . ?
H18B C18 H18C 109.5 . . ?
C53 C54 La3 73.3(3) . . ?
C53 C54 C55 127.2(6) . . ?
C55 C54 La3 129.6(4) . . ?
C59 C54 La3 71.9(4) . . ?
C59 C54 C53 105.8(6) . . ?
C59 C54 C55 125.7(7) . . ?
La1 C7 H7 111.4 . . ?
C8 C7 La1 75.3(3) . . ?
C8 C7 C2 108.8(5) . . ?
C8 C7 H7 125.6 . . ?
C2 C7 La1 80.1(3) . . ?
C2 C7 H7 125.6 . . ?
C74 C75 C78 110.8(6) . . ?
C74 C75 C76 109.9(6) . . ?
C74 C75 C77 111.7(6) . . ?
C78 C75 C76 107.8(6) . . ?
C78 C75 C77 108.1(7) . . ?
C76 C75 C77 108.5(6) . . ?
La2 C47 H47 111.8 . . ?
C48 C47 La2 79.3(4) . . ?
C48 C47 H47 125.4 . . ?
C46 C47 La2 75.8(4) . . ?
C46 C47 C48 109.2(5) . . ?
C46 C47 H47 125.4 . . ?
C8 C9 La1 72.6(3) . . ?
C8 C9 C10 125.2(5) . . ?
C1 C9 La1 76.6(3) . . ?
C1 C9 C8 106.3(5) . . ?
C1 C9 C10 127.6(5) . . ?
C10 C9 La1 124.2(4) . . ?
H11A C11 H11B 109.5 . . ?
H11A C11 H11C 109.5 . . ?
H11B C11 H11C 109.5 . . ?
C10 C11 H11A 109.5 . . ?
C10 C11 H11B 109.5 . . ?
C10 C11 H11C 109.5 . . ?
La3 C72 H72 111.2 . . ?
C67 C72 La3 80.1(3) . . ?
C67 C72 C73 109.5(6) . . ?
C67 C72 H72 125.2 . . ?
C73 C72 La3 75.8(4) . . ?
C73 C72 H72 125.2 . . ?
C23 C25 H25A 109.5 . . ?
C23 C25 H25B 109.5 . . ?
C23 C25 H25C 109.5 . . ?
H25A C25 H25B 109.5 . . ?
H25A C25 H25C 109.5 . . ?
H25B C25 H25C 109.5 . . ?
La2 C33 H33 111.8 . . ?
C28 C33 La2 80.3(4) . . ?
C28 C33 H33 125.5 . . ?
C28 C33 La2A 70.4(6) . . ?
C34 C33 La2 74.8(4) . . ?
C34 C33 C28 108.9(6) . . ?
C34 C33 H33 125.5 . . ?
C34 C33 La2A 78.5(5) . . ?
C62 C63 H63A 109.5 . . ?
C62 C63 H63B 109.5 . . ?
C62 C63 H63C 109.5 . . ?
H63A C63 H63B 109.5 . . ?
H63A C63 H63C 109.5 . . ?
H63B C63 H63C 109.5 . . ?
C68 C69 H69A 109.5 . . ?
C68 C69 H69B 109.5 . . ?
C68 C69 H69C 109.5 . . ?
H69A C69 H69B 109.5 . . ?
H69A C69 H69C 109.5 . . ?
H69B C69 H69C 109.5 . . ?
C62 C61 La3 123.7(4) . . ?
C53 C61 La3 75.7(4) . . ?
C53 C61 C62 128.1(6) . . ?
C53 C61 C60 107.2(6) . . ?
C60 C61 La3 73.5(4) . . ?
C60 C61 C62 124.1(6) . . ?
C75 C78 H78A 109.5 . . ?
C75 C78 H78B 109.5 . . ?
C75 C78 H78C 109.5 . . ?
H78A C78 H78B 109.5 . . ?
H78A C78 H78C 109.5 . . ?
H78B C78 H78C 109.5 . . ?
C62 C65 H65A 109.5 . . ?
C62 C65 H65B 109.5 . . ?
C62 C65 H65C 109.5 . . ?
H65A C65 H65B 109.5 . . ?
H65A C65 H65C 109.5 . . ?
H65B C65 H65C 109.5 . . ?
H56A C56 H56B 109.5 . . ?
H56A C56 H56C 109.5 . . ?
H56B C56 H56C 109.5 . . ?
C55 C56 H56A 109.5 . . ?
C55 C56 H56B 109.5 . . ?
C55 C56 H56C 109.5 . . ?
C62 C64 H64A 109.5 . . ?
C62 C64 H64B 109.5 . . ?
C62 C64 H64C 109.5 . . ?
H64A C64 H64B 109.5 . . ?
H64A C64 H64C 109.5 . . ?
H64B C64 H64C 109.5 . . ?
La3 C53 H53 114.0 . . ?
C54 C53 La3 77.1(3) . . ?
C54 C53 H53 125.3 . . ?
C61 C53 La3 75.7(4) . . ?
C61 C53 C54 109.4(6) . . ?
C61 C53 H53 125.3 . . ?
C16 C17 H17A 109.5 . . ?
C16 C17 H17B 109.5 . . ?
C16 C17 H17C 109.5 . . ?
H17A C17 H17B 109.5 . . ?
H17A C17 H17C 109.5 . . ?
H17B C17 H17C 109.5 . . ?
C29 C31 H31A 109.5 . . ?
C29 C31 H31B 109.5 . . ?
C29 C31 H31C 109.5 . . ?
H31A C31 H31B 109.5 . . ?
H31A C31 H31C 109.5 . . ?
H31B C31 H31C 109.5 . . ?
C9 C10 C11 107.9(6) . . ?
C9 C10 C12 111.0(5) . . ?
C9 C10 C13 112.8(5) . . ?
C12 C10 C11 109.8(6) . . ?
C13 C10 C11 106.9(6) . . ?
C13 C10 C12 108.3(6) . . ?
C36 C38 H38A 109.5 . . ?
C36 C38 H38B 109.5 . . ?
C36 C38 H38C 109.5 . . ?
H38A C38 H38B 109.5 . . ?
H38A C38 H38C 109.5 . . ?
H38B C38 H38C 109.5 . . ?
C75 C76 H76A 109.5 . . ?
C75 C76 H76B 109.5 . . ?
C75 C76 H76C 109.5 . . ?
H76A C76 H76B 109.5 . . ?
H76A C76 H76C 109.5 . . ?
H76B C76 H76C 109.5 . . ?
C3 C6 H6A 109.5 . . ?
C3 C6 H6B 109.5 . . ?
C3 C6 H6C 109.5 . . ?
H6A C6 H6B 109.5 . . ?
H6A C6 H6C 109.5 . . ?
H6B C6 H6C 109.5 . . ?
C68 C71 H71A 109.5 . . ?
C68 C71 H71B 109.5 . . ?
C68 C71 H71C 109.5 . . ?
H71A C71 H71B 109.5 . . ?
H71A C71 H71C 109.5 . . ?
H71B C71 H71C 109.5 . . ?
C3 C5 H5A 109.5 . . ?
C3 C5 H5B 109.5 . . ?
C3 C5 H5C 109.5 . . ?
H5A C5 H5B 109.5 . . ?
H5A C5 H5C 109.5 . . ?
H5B C5 H5C 109.5 . . ?
C10 C12 H12A 109.5 . . ?
C10 C12 H12B 109.5 . . ?
C10 C12 H12C 109.5 . . ?
H12A C12 H12B 109.5 . . ?
H12A C12 H12C 109.5 . . ?
H12B C12 H12C 109.5 . . ?
C10 C13 H13A 109.5 . . ?
C10 C13 H13B 109.5 . . ?
C10 C13 H13C 109.5 . . ?
H13A C13 H13B 109.5 . . ?
H13A C13 H13C 109.5 . . ?
H13B C13 H13C 109.5 . . ?
La2 C27 H27 115.4 . . ?
C28 C27 La2 77.2(3) . . ?
C28 C27 H27 124.0 . . ?
C28 C27 La2A 77.8(4) . . ?
C35 C27 La2 75.0(4) . . ?
C35 C27 C28 112.0(6) . . ?
C35 C27 H27 124.0 . . ?
C35 C27 La2A 82.1(6) . . ?
H57A C57 H57B 109.5 . . ?
H57A C57 H57C 109.5 . . ?
H57B C57 H57C 109.5 . . ?
C55 C57 H57A 109.5 . . ?
C55 C57 H57B 109.5 . . ?
C55 C57 H57C 109.5 . . ?
C36 C35 La2 124.3(4) . . ?
C36 C35 La2A 126.3(4) . . ?
C27 C35 La2 77.3(4) . . ?
C27 C35 C36 128.9(6) . . ?
C27 C35 C34 106.4(6) . . ?
C27 C35 La2A 68.4(6) . . ?
C34 C35 La2 72.5(3) . . ?
C34 C35 C36 123.8(6) . . ?
C34 C35 La2A 79.5(5) . . ?
C75 C77 H77A 109.5 . . ?
C75 C77 H77B 109.5 . . ?
C75 C77 H77C 109.5 . . ?
H77A C77 H77B 109.5 . . ?
H77A C77 H77C 109.5 . . ?
H77B C77 H77C 109.5 . . ?
C36 C37 H37A 109.5 . . ?
C36 C37 H37B 109.5 . . ?
C36 C37 H37C 109.5 . . ?
H37A C37 H37B 109.5 . . ?
H37A C37 H37C 109.5 . . ?
H37B C37 H37C 109.5 . . ?
La2 C34 H34 113.0 . . ?
C33 C34 La2 75.8(4) . . ?
C33 C34 C35 108.1(6) . . ?
C33 C34 H34 126.0 . . ?
C33 C34 La2A 72.6(4) . . ?
C35 C34 La2 77.7(4) . . ?
C35 C34 H34 126.0 . . ?
C35 C34 La2A 70.7(5) . . ?
C68 C70 H70A 109.5 . . ?
C68 C70 H70B 109.5 . . ?
C68 C70 H70C 109.5 . . ?
H70A C70 H70B 109.5 . . ?
H70A C70 H70C 109.5 . . ?
H70B C70 H70C 109.5 . . ?
C16 C19 H19A 109.5 . . ?
C16 C19 H19B 109.5 . . ?
C16 C19 H19C 109.5 . . ?
H19A C19 H19B 109.5 . . ?
H19A C19 H19C 109.5 . . ?
H19B C19 H19C 109.5 . . ?
C82 C81 H81 120.0 . . ?
C82 C81 C80 120.0 . . ?
C80 C81 H81 120.0 . . ?
C81 C82 H82 120.0 . . ?
C81 C82 C83 120.0 . . ?
C83 C82 H82 120.0 . . ?
C82 C83 H83 120.0 . . ?
C84 C83 C82 120.0 . . ?
C84 C83 H83 120.0 . . ?
C83 C84 H84 120.0 . . ?
C83 C84 C85 120.0 . . ?
C85 C84 H84 120.0 . . ?
C84 C85 H85 120.0 . . ?
C84 C85 C80 120.0 . . ?
C80 C85 H85 120.0 . . ?
C85 C80 C81 120.0 . . ?
C79 C80 C81 120.9(10) . . ?
C79 C80 C85 119.0(10) . . ?
La3 C60 H60 114.4 . . ?
C61 C60 La3 76.6(4) . . ?
C61 C60 H60 126.5 . . ?
C59 C60 La3 75.0(4) . . ?
C59 C60 C61 107.1(6) . . ?
C59 C60 H60 126.5 . . ?
C49 C50 H50A 109.5 . . ?
C49 C50 H50B 109.5 . . ?
C49 C50 H50C 109.5 . . ?
H50A C50 H50B 109.5 . . ?
H50A C50 H50C 109.5 . . ?
H50B C50 H50C 109.5 . . ?
C29 C32 H32A 109.5 . . ?
C29 C32 H32B 109.5 . . ?
C29 C32 H32C 109.5 . . ?
H32A C32 H32B 109.5 . . ?
H32A C32 H32C 109.5 . . ?
H32B C32 H32C 109.5 . . ?
C54 C55 C56 109.2(6) . . ?
C54 C55 C57 113.3(6) . . ?
C54 C55 C58 109.8(7) . . ?
C56 C55 C58 108.5(7) . . ?
C57 C55 C56 108.3(7) . . ?
C57 C55 C58 107.6(7) . . ?
C36 C39 H39A 109.5 . . ?
C36 C39 H39B 109.5 . . ?
C36 C39 H39C 109.5 . . ?
H39A C39 H39B 109.5 . . ?
H39A C39 H39C 109.5 . . ?
H39B C39 H39C 109.5 . . ?
La3 C59 H59 112.2 . . ?
C54 C59 La3 79.5(4) . . ?
C54 C59 C60 110.3(7) . . ?
C54 C59 H59 124.8 . . ?
C60 C59 La3 75.5(4) . . ?
C60 C59 H59 124.8 . . ?
C55 C58 H58A 109.5 . . ?
C55 C58 H58B 109.5 . . ?
C55 C58 H58C 109.5 . . ?
H58A C58 H58B 109.5 . . ?
H58A C58 H58C 109.5 . . ?
H58B C58 H58C 109.5 . . ?
C80 C79 H79A 109.5 . . ?
C80 C79 H79B 109.5 . . ?
C80 C79 H79C 109.5 . . ?
H79A C79 H79B 109.5 . . ?
H79A C79 H79C 109.5 . . ?
H79B C79 H79C 109.5 . . ?
P3 La2A P2 70.4(4) . . ?
P3 La2A P1 39.8(3) . . ?
P2 La2A P1 39.9(3) . . ?
C28 La2A P3 103.6(6) . . ?
C28 La2A P2 117.6(9) . . ?
C28 La2A P1 95.8(8) . . ?
C28 La2A C33 30.30(19) . . ?
C28 La2A C35 50.8(3) . . ?
C28 La2A C34 49.3(2) . . ?
C33 La2A P3 119.9(4) . . ?
C33 La2A P2 144.6(8) . . ?
C33 La2A P1 125.1(8) . . ?
C33 La2A C34 28.9(2) . . ?
C27 La2A P3 118.7(9) . . ?
C27 La2A P2 95.0(7) . . ?
C27 La2A P1 91.6(8) . . ?
C27 La2A C28 31.7(3) . . ?
C27 La2A C33 49.8(2) . . ?
C27 La2A C35 29.5(2) . . ?
C27 La2A C34 48.5(2) . . ?
C35 La2A P3 148.2(10) . . ?
C35 La2A P2 102.7(5) . . ?
C35 La2A P1 115.9(8) . . ?
C35 La2A C33 49.4(2) . . ?
C35 La2A C34 29.7(2) . . ?
C34 La2A P3 148.8(4) . . ?
C34 La2A P2 131.9(4) . . ?
C34 La2A P1 139.9(8) . . ?

loop_
_geom_bond_atom_site_label_1
_geom_bond_atom_site_label_2
_geom_bond_distance
_geom_bond_site_symmetry_2
_geom_bond_publ_flag
La1 P2 3.1444(14) . ?
La1 P4 3.1915(13) . ?
La1 C15 2.861(5) . ?
La1 C14 2.890(6) . ?
La1 C8 2.783(6) . ?
La1 C2 2.899(5) . ?
La1 C22 2.870(6) . ?
La1 C1 2.879(5) . ?
La1 C20 2.784(5) . ?
La1 C21 2.761(6) . ?
La1 C7 2.782(6) . ?
La1 C9 2.855(5) . ?
La2 P3 3.150(3) . ?
La2 P2 3.229(4) . ?
La2 C28 2.913(6) . ?
La2 C48 2.839(7) . ?
La2 C41 2.837(7) . ?
La2 C40 2.843(7) . ?
La2 C46 2.757(8) . ?
La2 C47 2.742(8) . ?
La2 C33 2.788(6) . ?
La2 C27 2.870(7) . ?
La2 C35 2.843(6) . ?
La2 C34 2.775(6) . ?
La3 P3 3.1910(14) . ?
La3 P4 3.1360(13) . ?
La3 C67 2.898(6) . ?
La3 C66 2.885(6) . ?
La3 C73 2.797(7) . ?
La3 C74 2.885(6) . ?
La3 C54 2.878(5) . ?
La3 C72 2.784(6) . ?
La3 C61 2.829(6) . ?
La3 C53 2.829(6) . ?
La3 C60 2.788(7) . ?
La3 C59 2.782(8) . ?
P3 P1 2.1845(19) . ?
P3 P6 2.183(2) . ?
P3 La2A 2.924(13) . ?
P2 P5 2.184(2) . ?
P2 P1 2.1923(19) . ?
P2 La2A 2.931(16) . ?
P4 P7 2.174(2) . ?
P4 P1 2.189(2) . ?
P7 P5 2.232(2) . ?
P7 P6 2.231(2) . ?
P5 P6 2.225(2) . ?
P1 La2A 3.38(2) . ?
C15 C14 1.428(8) . ?
C15 C16 1.525(8) . ?
C15 C20 1.411(8) . ?
C42 C44 1.513(8) . ?
C42 C45 1.545(8) . ?
C42 C41 1.522(7) . ?
C42 C43 1.526(8) . ?
C3 C2 1.505(8) . ?
C3 C4 1.520(9) . ?
C3 C6 1.506(10) . ?
C3 C5 1.487(11) . ?
C14 H14 0.9300 . ?
C14 C22 1.413(8) . ?
C8 H8 0.9300 . ?
C8 C7 1.413(9) . ?
C8 C9 1.420(8) . ?
C28 C29 1.482(9) . ?
C28 C33 1.434(9) . ?
C28 C27 1.439(9) . ?
C28 La2A 2.677(14) . ?
C67 C66 1.433(9) . ?
C67 C68 1.518(10) . ?
C67 C72 1.411(10) . ?
C44 H44A 0.9600 . ?
C44 H44B 0.9600 . ?
C44 H44C 0.9600 . ?
C16 C18 1.523(11) . ?
C16 C17 1.524(8) . ?
C16 C19 1.531(9) . ?
C48 C49 1.504(8) . ?
C48 C40 1.420(8) . ?
C48 C47 1.404(9) . ?
C2 C1 1.414(8) . ?
C2 C7 1.426(8) . ?
C66 H66 0.9300 . ?
C66 C74 1.396(9) . ?
C36 C38 1.488(10) . ?
C36 C35 1.505(8) . ?
C36 C37 1.531(10) . ?
C36 C39 1.560(11) . ?
C45 H45A 0.9600 . ?
C45 H45B 0.9600 . ?
C45 H45C 0.9600 . ?
C73 H73 0.9300 . ?
C73 C74 1.414(8) . ?
C73 C72 1.419(10) . ?
C30 H30A 0.9600 . ?
C30 H30B 0.9600 . ?
C30 H30C 0.9600 . ?
C30 C29 1.498(9) . ?
C22 C23 1.510(9) . ?
C22 C21 1.420(9) . ?
C49 C52 1.530(10) . ?
C49 C51 1.532(9) . ?
C49 C50 1.540(9) . ?
C68 C69 1.543(12) . ?
C68 C71 1.516(10) . ?
C68 C70 1.512(10) . ?
C23 C26 1.523(9) . ?
C23 C24 1.536(8) . ?
C23 C25 1.540(9) . ?
C1 H1 0.9300 . ?
C1 C9 1.416(8) . ?
C41 C40 1.400(8) . ?
C41 C46 1.414(8) . ?
C20 H20 0.9300 . ?
C20 C21 1.408(9) . ?
C62 C63 1.528(9) . ?
C62 C61 1.502(9) . ?
C62 C65 1.541(10) . ?
C62 C64 1.536(8) . ?
C74 C75 1.514(9) . ?
C40 H40 0.9300 . ?
C4 H4A 0.9600 . ?
C4 H4B 0.9600 . ?
C4 H4C 0.9600 . ?
C21 H21 0.9300 . ?
C43 H43A 0.9600 . ?
C43 H43B 0.9600 . ?
C43 H43C 0.9600 . ?
C29 C31 1.483(10) . ?
C29 C32 1.591(12) . ?
C26 H26A 0.9600 . ?
C26 H26B 0.9600 . ?
C26 H26C 0.9600 . ?
C52 H52A 0.9600 . ?
C52 H52B 0.9600 . ?
C52 H52C 0.9600 . ?
C24 H24A 0.9600 . ?
C24 H24B 0.9600 . ?
C24 H24C 0.9600 . ?
C46 H46 0.9300 . ?
C46 C47 1.403(9) . ?
C51 H51A 0.9600 . ?
C51 H51B 0.9600 . ?
C51 H51C 0.9600 . ?
C18 H18A 0.9600 . ?
C18 H18B 0.9600 . ?
C18 H18C 0.9600 . ?
C54 C53 1.459(9) . ?
C54 C55 1.485(9) . ?
C54 C59 1.399(9) . ?
C7 H7 0.9300 . ?
C75 C78 1.524(10) . ?
C75 C76 1.524(9) . ?
C75 C77 1.526(11) . ?
C47 H47 0.9300 . ?
C9 C10 1.503(8) . ?
C11 H11A 0.9600 . ?
C11 H11B 0.9600 . ?
C11 H11C 0.9600 . ?
C11 C10 1.547(10) . ?
C72 H72 0.9300 . ?
C25 H25A 0.9600 . ?
C25 H25B 0.9600 . ?
C25 H25C 0.9600 . ?
C33 H33 0.9300 . ?
C33 C34 1.415(9) . ?
C33 La2A 2.792(9) . ?
C63 H63A 0.9600 . ?
C63 H63B 0.9600 . ?
C63 H63C 0.9600 . ?
C69 H69A 0.9600 . ?
C69 H69B 0.9600 . ?
C69 H69C 0.9600 . ?
C61 C53 1.395(9) . ?
C61 C60 1.451(10) . ?
C78 H78A 0.9600 . ?
C78 H78B 0.9600 . ?
C78 H78C 0.9600 . ?
C65 H65A 0.9600 . ?
C65 H65B 0.9600 . ?
C65 H65C 0.9600 . ?
C56 H56A 0.9600 . ?
C56 H56B 0.9600 . ?
C56 H56C 0.9600 . ?
C56 C55 1.533(10) . ?
C64 H64A 0.9600 . ?
C64 H64B 0.9600 . ?
C64 H64C 0.9600 . ?
C53 H53 0.9300 . ?
C17 H17A 0.9600 . ?
C17 H17B 0.9600 . ?
C17 H17C 0.9600 . ?
C31 H31A 0.9600 . ?
C31 H31B 0.9600 . ?
C31 H31C 0.9600 . ?
C10 C12 1.533(9) . ?
C10 C13 1.522(9) . ?
C38 H38A 0.9600 . ?
C38 H38B 0.9600 . ?
C38 H38C 0.9600 . ?
C76 H76A 0.9600 . ?
C76 H76B 0.9600 . ?
C76 H76C 0.9600 . ?
C6 H6A 0.9600 . ?
C6 H6B 0.9600 . ?
C6 H6C 0.9600 . ?
C71 H71A 0.9600 . ?
C71 H71B 0.9600 . ?
C71 H71C 0.9600 . ?
C5 H5A 0.9600 . ?
C5 H5B 0.9600 . ?
C5 H5C 0.9600 . ?
C12 H12A 0.9600 . ?
C12 H12B 0.9600 . ?
C12 H12C 0.9600 . ?
C13 H13A 0.9600 . ?
C13 H13B 0.9600 . ?
C13 H13C 0.9600 . ?
C27 H27 0.9300 . ?
C27 C35 1.369(10) . ?
C27 La2A 2.582(17) . ?
C57 H57A 0.9600 . ?
C57 H57B 0.9600 . ?
C57 H57C 0.9600 . ?
C57 C55 1.527(11) . ?
C35 C34 1.446(9) . ?
C35 La2A 2.752(9) . ?
C77 H77A 0.9600 . ?
C77 H77B 0.9600 . ?
C77 H77C 0.9600 . ?
C37 H37A 0.9600 . ?
C37 H37B 0.9600 . ?
C37 H37C 0.9600 . ?
C34 H34 0.9300 . ?
C34 La2A 2.867(11) . ?
C70 H70A 0.9600 . ?
C70 H70B 0.9600 . ?
C70 H70C 0.9600 . ?
C19 H19A 0.9600 . ?
C19 H19B 0.9600 . ?
C19 H19C 0.9600 . ?
C81 H81 0.9300 . ?
C81 C82 1.3900 . ?
C81 C80 1.3900 . ?
C82 H82 0.9300 . ?
C82 C83 1.3900 . ?
C83 H83 0.9300 . ?
C83 C84 1.3900 . ?
C84 H84 0.9300 . ?
C84 C85 1.3900 . ?
C85 H85 0.9300 . ?
C85 C80 1.3900 . ?
C80 C79 1.376(16) . ?
C60 H60 0.9300 . ?
C60 C59 1.415(11) . ?
C50 H50A 0.9600 . ?
C50 H50B 0.9600 . ?
C50 H50C 0.9600 . ?
C32 H32A 0.9600 . ?
C32 H32B 0.9600 . ?
C32 H32C 0.9600 . ?
C55 C58 1.572(12) . ?
C39 H39A 0.9600 . ?
C39 H39B 0.9600 . ?
C39 H39C 0.9600 . ?
C59 H59 0.9300 . ?
C58 H58A 0.9600 . ?
C58 H58B 0.9600 . ?
C58 H58C 0.9600 . ?
C79 H79A 0.9600 . ?
C79 H79B 0.9600 . ?
C79 H79C 0.9600 . ?
